data_7229053
loop_
_publ_author_name
'chen, lizhuang'
'Ji, Qin'
'Pan, Qi-Jian'
'Cao, Xing-Xing'
'Xu, Guang-Cheng'

_publ_section_title
;
 Two Novel Metal-Organic Coordination Polymers Based on Ligand
 1,4-Diazabicyclo[2.2.2]octane N,N&#x2019;-dioxide with Phase Transition,
 Ferroelectric and Dielectric Properties
;
_journal_name_full CrystEngComm
_journal_paper_doi 10.1039/C7CE00964J
_journal_year 2017
_chemical_formula_sum 'C6 H20 Ca Cl2 N2 O6'
_chemical_formula_weight 327.22
_chemical_name_systematic
; 
 ? 
;
_space_group_IT_number 63
_symmetry_cell_setting orthorhombic
_symmetry_space_group_name_Hall '-C 2c 2'
_symmetry_space_group_name_H-M 'C m c m'
_atom_sites_solution_hydrogens geom
_atom_sites_solution_primary direct
_atom_sites_solution_secondary difmap
_audit_creation_method SHELXL-97
_audit_update_record
;
2017-05-03 deposited with the CCDC.
2017-09-04 downloaded from the CCDC.
;
_cell_angle_alpha 90.00
_cell_angle_beta 90.00
_cell_angle_gamma 90.00
_cell_formula_units_Z 4
_cell_length_a 11.659(4)
_cell_length_b 13.089(4)
_cell_length_c 9.589(4)
_cell_measurement_reflns_used 6780
_cell_measurement_temperature 173(2)
_cell_measurement_theta_max 27.71
_cell_measurement_theta_min 2.34
_cell_volume 1463.3(9)
_computing_cell_refinement 'Bruker SAINT'
_computing_data_collection 'Bruker APEX2'
_computing_data_reduction 'Bruker SAINT'
_computing_molecular_graphics 'Bruker SHELXTL'
_computing_publication_material 'Bruker SHELXTL'
_computing_structure_refinement 'SHELXL-97 (Sheldrick, 2008)'
_computing_structure_solution 'SHELXS-97 (Sheldrick 2008)'
_diffrn_ambient_temperature 173(2)
_diffrn_measured_fraction_theta_full 0.964
_diffrn_measured_fraction_theta_max 0.964
_diffrn_measurement_device_type 'Bruker APEX-II CCD'
_diffrn_measurement_method '\f and \w scans'
_diffrn_radiation_monochromator graphite
_diffrn_radiation_source 'fine-focus sealed tube'
_diffrn_radiation_type MoK\a
_diffrn_radiation_wavelength 0.71073
_diffrn_reflns_av_R_equivalents 0.1700
_diffrn_reflns_av_sigmaI/netI 0.0646
_diffrn_reflns_limit_h_max 14
_diffrn_reflns_limit_h_min -14
_diffrn_reflns_limit_k_max 15
_diffrn_reflns_limit_k_min -15
_diffrn_reflns_limit_l_max 11
_diffrn_reflns_limit_l_min -11
_diffrn_reflns_number 6076
_diffrn_reflns_theta_full 25.68
_diffrn_reflns_theta_max 25.68
_diffrn_reflns_theta_min 3.11
_diffrn_standards_number 0
_exptl_absorpt_coefficient_mu 0.810
_exptl_absorpt_correction_T_max 0.8484
_exptl_absorpt_correction_T_min 0.8051
_exptl_absorpt_correction_type multi-scan
_exptl_absorpt_process_details sadabs
_exptl_crystal_density_diffrn 1.485
_exptl_crystal_density_method 'not measured'
_exptl_crystal_F_000 688
_exptl_crystal_size_max 0.28
_exptl_crystal_size_mid 0.24
_exptl_crystal_size_min 0.21
_refine_diff_density_max 1.163
_refine_diff_density_min -0.969
_refine_diff_density_rms 0.170
_refine_ls_extinction_method none
_refine_ls_goodness_of_fit_ref 1.398
_refine_ls_hydrogen_treatment mixed
_refine_ls_matrix_type full
_refine_ls_number_parameters 49
_refine_ls_number_reflns 752
_refine_ls_number_restraints 12
_refine_ls_restrained_S_all 1.460
_refine_ls_R_factor_all 0.1007
_refine_ls_R_factor_gt 0.0983
_refine_ls_shift/su_max 0.000
_refine_ls_shift/su_mean 0.000
_refine_ls_structure_factor_coef Fsqd
_refine_ls_weighting_details 'calc w=1/[\s^2^(Fo^2^)+(0.0954P)^2^+14.5608P] where P=(Fo^2^+2Fc^2^)/3'
_refine_ls_weighting_scheme calc
_refine_ls_wR_factor_gt 0.2476
_refine_ls_wR_factor_ref 0.2490
_reflns_number_gt 724
_reflns_number_total 752
_reflns_threshold_expression >2sigma(I)
_cod_data_source_file c7ce00964j2.cif
_cod_data_source_block 172
_cod_original_sg_symbol_H-M cmcm
_cod_database_code 7229053

loop_
_symmetry_equiv_pos_as_xyz
'x, y, z'
'-x, -y, z+1/2'
'x, -y, -z'
'-x, y, -z+1/2'
'x+1/2, y+1/2, z'
'-x+1/2, -y+1/2, z+1/2'
'x+1/2, -y+1/2, -z'
'-x+1/2, y+1/2, -z+1/2'
'-x, -y, -z'
'x, y, -z-1/2'
'-x, y, z'
'x, -y, z-1/2'
'-x+1/2, -y+1/2, -z'
'x+1/2, y+1/2, -z-1/2'
'-x+1/2, y+1/2, z'
'x+1/2, -y+1/2, z-1/2'

loop_
_atom_site_label
_atom_site_type_symbol
_atom_site_fract_x
_atom_site_fract_y
_atom_site_fract_z
_atom_site_U_iso_or_equiv
_atom_site_adp_type
_atom_site_occupancy
_atom_site_symmetry_multiplicity
_atom_site_calc_flag
_atom_site_refinement_flags
Ca1 Ca 0.0000 0.23429(16) 0.7500 0.0120(7) Uani 1 4 d S
Cl1 Cl 0.27070(18) 0.0000 0.5000 0.0211(7) Uani 1 2 d S
O1 O 0.0000 0.2247(5) 0.9758(6) 0.0304(16) Uani 1 2 d SU
O1W O 0.1393(7) 0.3637(5) 0.7500 0.0382(19) Uani 1 2 d S
H1WA H 0.1136 0.4196 0.8105 0.046 Uiso 0.50 1 d PR
H1WB H 0.1496 0.3894 0.6548 0.046 Uiso 0.50 1 d PR
O2W O 0.1435(6) 0.1091(5) 0.7500 0.0249(15) Uani 1 2 d S
H2WA H 0.2082 0.1326 0.8068 0.030 Uiso 0.50 1 d PR
H2WB H 0.1695 0.0971 0.6542 0.030 Uiso 0.50 1 d PR
N1 N 0.0000 0.2241(5) 1.1179(7) 0.0188(16) Uani 1 2 d S
C1 C 0.0000 0.1177(7) 1.1706(9) 0.037(3) Uani 1 2 d S
H1A H 0.0688 0.0814 1.1358 0.044 Uiso 0.50 1 calc PR
H1B H -0.0688 0.0814 1.1358 0.044 Uiso 0.50 1 calc PR
C2 C 0.1035(8) 0.2744(6) 1.1702(8) 0.046(2) Uani 1 1 d U
H2A H 0.1064 0.3456 1.1355 0.056 Uiso 1 1 calc R
H2B H 0.1723 0.2381 1.1355 0.056 Uiso 1 1 calc R

loop_
_atom_site_aniso_label
_atom_site_aniso_U_11
_atom_site_aniso_U_22
_atom_site_aniso_U_33
_atom_site_aniso_U_23
_atom_site_aniso_U_13
_atom_site_aniso_U_12
Ca1 0.0160(12) 0.0162(12) 0.0037(11) 0.000 0.000 0.000
Cl1 0.0259(12) 0.0224(12) 0.0151(11) -0.0017(7) 0.000 0.000
O1 0.041(3) 0.040(3) 0.010(2) 0.006(2) 0.000 0.000
O1W 0.064(5) 0.034(4) 0.017(3) 0.000 0.000 -0.021(3)
O2W 0.033(4) 0.030(3) 0.012(3) 0.000 0.000 0.008(3)
N1 0.021(4) 0.029(4) 0.006(3) 0.004(3) 0.000 0.000
C1 0.075(8) 0.022(4) 0.014(4) -0.002(3) 0.000 0.000
C2 0.048(3) 0.055(3) 0.036(3) 0.000(3) 0.000(3) -0.021(3)

loop_
_atom_type_symbol
_atom_type_description
_atom_type_scat_dispersion_real
_atom_type_scat_dispersion_imag
_atom_type_scat_source
C C 0.0033 0.0016 'International Tables Vol C Tables 4.2.6.8 and 6.1.1.4'
H H 0.0000 0.0000 'International Tables Vol C Tables 4.2.6.8 and 6.1.1.4'
O O 0.0106 0.0060 'International Tables Vol C Tables 4.2.6.8 and 6.1.1.4'
N N 0.0061 0.0033 'International Tables Vol C Tables 4.2.6.8 and 6.1.1.4'
Cl Cl 0.1484 0.1585 'International Tables Vol C Tables 4.2.6.8 and 6.1.1.4'
Ca Ca 0.2262 0.3064 'International Tables Vol C Tables 4.2.6.8 and 6.1.1.4'

loop_
_geom_angle_atom_site_label_1
_geom_angle_atom_site_label_2
_geom_angle_atom_site_label_3
_geom_angle
_geom_angle_site_symmetry_1
_geom_angle_site_symmetry_3
O1 Ca1 O1 173.4(4) . 10_557
O1 Ca1 O2W 87.68(14) . 11
O1 Ca1 O2W 87.68(14) 10_557 11
O1 Ca1 O2W 87.68(14) . .
O1 Ca1 O2W 87.68(14) 10_557 .
O2W Ca1 O2W 91.2(3) 11 .
O1 Ca1 O1W 92.39(14) . 11
O1 Ca1 O1W 92.39(14) 10_557 11
O2W Ca1 O1W 90.6(3) 11 11
O2W Ca1 O1W 178.2(3) . 11
O1 Ca1 O1W 92.39(14) . .
O1 Ca1 O1W 92.39(14) 10_557 .
O2W Ca1 O1W 178.2(3) 11 .
O2W Ca1 O1W 90.6(3) . .
O1W Ca1 O1W 87.6(4) 11 .
N1 O1 Ca1 177.0(6) . .
Ca1 O1W H1WA 109.0 . .
Ca1 O1W H1WB 109.4 . .
H1WA O1W H1WB 109.5 . .
Ca1 O2W H2WA 109.3 . .
Ca1 O2W H2WB 109.4 . .
H2WA O2W H2WB 109.5 . .
O1 N1 C2 109.9(5) . .
O1 N1 C2 109.9(5) . 11
C2 N1 C2 111.1(9) . 11
O1 N1 C1 110.3(6) . .
C2 N1 C1 107.8(5) . .
C2 N1 C1 107.8(5) 11 .
N1 C1 C1 109.9(4) . 10_558
N1 C1 H1A 109.7 . .
C1 C1 H1A 109.7 10_558 .
N1 C1 H1B 109.7 . .
C1 C1 H1B 109.7 10_558 .
H1A C1 H1B 108.2 . .
N1 C2 C2 110.0(4) . 10_558
N1 C2 H2A 109.7 . .
C2 C2 H2A 109.7 10_558 .
N1 C2 H2B 109.7 . .
C2 C2 H2B 109.7 10_558 .
H2A C2 H2B 108.2 . .

loop_
_geom_bond_atom_site_label_1
_geom_bond_atom_site_label_2
_geom_bond_distance
_geom_bond_site_symmetry_2
Ca1 O1 2.169(6) .
Ca1 O1 2.169(6) 10_557
Ca1 O2W 2.342(6) 11
Ca1 O2W 2.342(6) .
Ca1 O1W 2.347(7) 11
Ca1 O1W 2.347(7) .
O1 N1 1.363(9) .
O1W H1WA 0.9800 .
O1W H1WB 0.9800 .
O2W H2WA 0.9800 .
O2W H2WB 0.9800 .
N1 C2 1.464(9) .
N1 C2 1.464(9) 11
N1 C1 1.481(11) .
C1 C1 1.523(16) 10_558
C1 H1A 0.9900 .
C1 H1B 0.9900 .
C2 C2 1.530(16) 10_558
C2 H2A 0.9900 .
C2 H2B 0.9900 .

loop_
_geom_torsion_atom_site_label_1
_geom_torsion_atom_site_label_2
_geom_torsion_atom_site_label_3
_geom_torsion_atom_site_label_4
_geom_torsion
_geom_torsion_site_symmetry_1
_geom_torsion_site_symmetry_4
O1 Ca1 O1 N1 180.00(4) 10_557 .
O2W Ca1 O1 N1 -134.36(17) 11 .
O2W Ca1 O1 N1 134.36(16) . .
O1W Ca1 O1 N1 -43.8(2) 11 .
O1W Ca1 O1 N1 43.8(2) . .
Ca1 O1 N1 C2 -61.2(5) . .
Ca1 O1 N1 C2 61.2(5) . 11
Ca1 O1 N1 C1 180.00(4) . .
O1 N1 C1 C1 180.000(3) . 10_558
C2 N1 C1 C1 60.0(5) . 10_558
C2 N1 C1 C1 -60.0(5) 11 10_558
O1 N1 C2 C2 179.7(4) . 10_558
C2 N1 C2 C2 57.9(7) 11 10_558
C1 N1 C2 C2 -60.1(5) . 10_558
